data_1100672
loop_
_publ_author_name
'Sekine, Akiko'
'Jomoto, Kohei'
'Uekusa, Hidehiro'
'Ohashi, Yuji'
'Yagi, Minoru'

_publ_section_title
;
 Crystal Structure of a Host-guest Complex of 4,4'-Ethylidenebisphenol
 and 5-Chloro-2-methyl-4-isothiazoline-3-one
;
_journal_name_full
;
 Analytical Sciences: X-ray Structure Analysis Online
;
_journal_page_first x45
_journal_page_last x46
_journal_paper_doi 10.2116/analscix.19.x45
_journal_volume 19
_journal_year 2003
_chemical_formula_sum 'C18 H18 Cl N O3 S'
_chemical_formula_weight 363.84
_chemical_name_common
;
5-chloro-2-methyl-4-isothiazoline-3-one and 4,4'-ethylidenebisphenol
;
_chemical_name_systematic
;
5-chloro-2-methyl-4-isothiazoline-3-one 4,4'-ethane-1,1-diyldiphenol
;
_space_group_IT_number 14
_symmetry_cell_setting monoclinic
_symmetry_space_group_name_Hall '-P 2yab'
_symmetry_space_group_name_H-M 'P 1 21/a 1'
_atom_sites_solution_hydrogens geom
_atom_sites_solution_primary direct
_atom_sites_solution_secondary difmap
_cell_angle_alpha 90.00
_cell_angle_beta 105.48(3)
_cell_angle_gamma 90.00
_cell_formula_units_Z 4
_cell_length_a 16.152(6)
_cell_length_b 10.127(5)
_cell_length_c 11.450(5)
_cell_measurement_reflns_used 25
_cell_measurement_temperature 293(2)
_cell_measurement_theta_max 30.0
_cell_measurement_theta_min 25.0
_cell_volume 1805.0(13)
_diffrn_ambient_temperature 293(2)
_diffrn_detector_area_resol_mean ?
_diffrn_measured_fraction_theta_full 1.000
_diffrn_measured_fraction_theta_max 1.000
_diffrn_measurement_device_type AFC5R
_diffrn_measurement_method '\w-2\q scans'
_diffrn_radiation_monochromator graphite
_diffrn_radiation_source 'Rigaku Rotating anode'
_diffrn_radiation_type MoK\a
_diffrn_radiation_wavelength 0.71069
_diffrn_reflns_av_R_equivalents 0.0361
_diffrn_reflns_av_sigmaI/netI 0.0523
_diffrn_reflns_limit_h_max 20
_diffrn_reflns_limit_h_min 0
_diffrn_reflns_limit_k_max 13
_diffrn_reflns_limit_k_min 0
_diffrn_reflns_limit_l_max 14
_diffrn_reflns_limit_l_min -14
_diffrn_reflns_number 4293
_diffrn_reflns_theta_full 27.49
_diffrn_reflns_theta_max 27.49
_diffrn_reflns_theta_min 1.85
_diffrn_standards_decay_% -0.1
_diffrn_standards_number 150
_exptl_absorpt_coefficient_mu 0.342
_exptl_absorpt_correction_T_max 0.9713
_exptl_absorpt_correction_T_min 0.9392
_exptl_absorpt_correction_type psi-scan
_exptl_absorpt_process_details North
_exptl_crystal_colour colourless
_exptl_crystal_density_diffrn 1.339
_exptl_crystal_density_method 'not measured'
_exptl_crystal_description prism
_exptl_crystal_F_000 760
_exptl_crystal_preparation
;
recrystallized from methanol solution
;
_exptl_crystal_size_max 0.3
_exptl_crystal_size_mid 0.4
_exptl_crystal_size_min 0.5
_refine_diff_density_max 0.305
_refine_diff_density_min -0.401
_refine_diff_density_rms 0.047
_refine_ls_extinction_coef ?
_refine_ls_extinction_method none
_refine_ls_goodness_of_fit_ref 1.028
_refine_ls_hydrogen_treatment mixed
_refine_ls_matrix_type full
_refine_ls_number_parameters 229
_refine_ls_number_reflns 4144
_refine_ls_number_restraints 3
_refine_ls_restrained_S_all 1.028
_refine_ls_R_factor_all 0.1098
_refine_ls_R_factor_gt 0.0520
_refine_ls_shift/su_max 0.000
_refine_ls_shift/su_mean 0.000
_refine_ls_structure_factor_coef Fsqd
_refine_ls_weighting_details 'calc w=1/[\s^2^(Fo^2^)+(0.0582P)^2^+0.6064P] where P=(Fo^2^+2Fc^2^)/3'
_refine_ls_weighting_scheme calc
_refine_ls_wR_factor_gt 0.1251
_refine_ls_wR_factor_ref 0.1460
_reflns_number_gt 2436
_reflns_number_total 4144
_reflns_threshold_expression >2sigma(I)
_cod_depositor_comments
;
The following automatic conversions were performed:
'_exptl_absorpt_correction_type' value 'PSI-SCAN' changed to 'psi-scan'
according to '/home/saulius/struct/CIF-dictionaries/cif_core.dic'
dictionary named 'cif_core.dic' version 2.4.1 from 2010-06-29.

Automatic conversion script
Id: cif_fix_enum 1527 2010-12-29 10:47:43Z saulius 
;
_cod_original_sg_symbol_H-M P21/a
_cod_database_code 1100672

loop_
_symmetry_equiv_pos_as_xyz
'x, y, z'
'-x+1/2, y+1/2, -z'
'-x, -y, -z'
'x-1/2, -y-1/2, z'

loop_
_atom_site_label
_atom_site_type_symbol
_atom_site_fract_x
_atom_site_fract_y
_atom_site_fract_z
_atom_site_U_iso_or_equiv
_atom_site_adp_type
_atom_site_occupancy
_atom_site_symmetry_multiplicity
_atom_site_calc_flag
_atom_site_refinement_flags
_atom_site_disorder_assembly
_atom_site_disorder_group
Cl1 Cl -0.00655(6) -0.30885(12) 0.36005(10) 0.0998(4) Uani 1 1 d . . .
S1 S 0.10699(5) -0.14801(8) 0.55241(8) 0.0631(2) Uani 1 1 d . . .
O1 O 0.21510(12) 0.05755(19) 1.30116(15) 0.0550(5) Uani 1 1 d . . .
H1O H 0.1636 0.0745 1.2828 0.083 Uiso 1 1 calc R . .
O2 O 0.29736(12) -0.07594(18) 0.51068(15) 0.0521(5) Uani 1 1 d . . .
H2O H 0.2745 -0.0324 0.4503 0.078 Uiso 1 1 calc R . .
O3 O -0.04798(13) -0.0823(3) 0.73878(18) 0.0769(7) Uani 1 1 d . . .
N1 N 0.06996(13) -0.0874(2) 0.6661(2) 0.0548(6) Uani 1 1 d . . .
C1 C 0.34221(17) 0.1568(3) 0.8211(2) 0.0490(6) Uani 1 1 d D . .
C2 C 0.30207(18) 0.2079(3) 0.7098(2) 0.0510(6) Uani 1 1 d . A .
H2 H 0.2855 0.2961 0.7042 0.061 Uiso 1 1 calc R . .
C3 C 0.28537(15) 0.1329(2) 0.6058(2) 0.0436(6) Uani 1 1 d . . .
H3 H 0.2572 0.1702 0.5317 0.052 Uiso 1 1 calc R A .
C4 C 0.31048(15) 0.0026(2) 0.6117(2) 0.0401(5) Uani 1 1 d . A .
C5 C 0.34969(18) -0.0532(3) 0.7229(2) 0.0524(7) Uani 1 1 d . . .
H5 H 0.3652 -0.1419 0.7282 0.063 Uiso 1 1 calc R A .
C6 C 0.36572(19) 0.0242(3) 0.8262(2) 0.0569(7) Uani 1 1 d . A .
H6 H 0.3928 -0.0133 0.9008 0.068 Uiso 1 1 calc R . .
C8 C 0.32621(19) 0.1898(3) 1.0328(2) 0.0523(7) Uani 1 1 d D . .
C9 C 0.37425(18) 0.1298(3) 1.1374(3) 0.0610(8) Uani 1 1 d . A .
H9 H 0.4331 0.1191 1.1488 0.073 Uiso 1 1 calc R . .
C10 C 0.33653(17) 0.0849(3) 1.2261(2) 0.0562(7) Uani 1 1 d . . .
H10 H 0.3701 0.0449 1.2959 0.067 Uiso 1 1 calc R A .
C11 C 0.24998(16) 0.0999(2) 1.2105(2) 0.0424(6) Uani 1 1 d . A .
C12 C 0.20052(17) 0.1589(3) 1.1057(2) 0.0508(6) Uani 1 1 d . . .
H12 H 0.1416 0.1688 1.0937 0.061 Uiso 1 1 calc R A .
C13 C 0.2393(2) 0.2027(3) 1.0195(2) 0.0588(7) Uani 1 1 d . A .
H13 H 0.2056 0.2426 0.9497 0.071 Uiso 1 1 calc R . .
C14 C 0.00907(18) -0.2208(3) 0.4914(3) 0.0602(7) Uani 1 1 d . . .
C15 C -0.04742(17) -0.1998(3) 0.5555(3) 0.0628(8) Uani 1 1 d . . .
H15 H -0.1031 -0.2333 0.5345 0.075 Uiso 1 1 calc R . .
C16 C -0.01287(17) -0.1195(3) 0.6610(3) 0.0561(7) Uani 1 1 d . . .
C17 C 0.1263(2) -0.0109(4) 0.7643(3) 0.0721(9) Uani 1 1 d . . .
H17A H 0.0924 0.0319 0.8105 0.108 Uiso 1 1 calc R . .
H17B H 0.1563 0.0544 0.7306 0.108 Uiso 1 1 calc R . .
H17C H 0.1670 -0.0689 0.8161 0.108 Uiso 1 1 calc R . .
C7 C 0.3603(3) 0.2495(4) 0.9306(3) 0.0501(10) Uani 0.834(8) 1 d PD A 1
H7 H 0.3305 0.3332 0.9053 0.060 Uiso 0.834(8) 1 calc PR A 1
C18 C 0.4571(3) 0.2767(6) 0.9717(3) 0.0762(17) Uani 0.834(8) 1 d PD A 1
H18A H 0.4698 0.3311 1.0429 0.114 Uiso 0.834(8) 1 calc PR A 1
H18B H 0.4744 0.3215 0.9082 0.114 Uiso 0.834(8) 1 calc PR A 1
H18C H 0.4876 0.1947 0.9896 0.114 Uiso 0.834(8) 1 calc PR A 1
C7B C 0.3890(4) 0.2007(18) 0.9518(5) 0.054(6) Uiso 0.166(8) 1 d PD A 2
H7B H 0.4412 0.1487 0.9847 0.064 Uiso 0.166(8) 1 calc PR A 2
C18B C 0.4087(15) 0.3474(17) 0.9526(18) 0.068(6) Uiso 0.166(8) 1 d PD A 2
H18D H 0.3559 0.3965 0.9332 0.102 Uiso 0.166(8) 1 calc PR A 2
H18E H 0.4396 0.3659 0.8936 0.102 Uiso 0.166(8) 1 calc PR A 2
H18F H 0.4430 0.3727 1.0315 0.102 Uiso 0.166(8) 1 calc PR A 2

loop_
_atom_site_aniso_label
_atom_site_aniso_U_11
_atom_site_aniso_U_22
_atom_site_aniso_U_33
_atom_site_aniso_U_23
_atom_site_aniso_U_13
_atom_site_aniso_U_12
Cl1 0.0796(6) 0.1207(9) 0.1028(8) -0.0361(6) 0.0308(5) -0.0092(6)
S1 0.0447(4) 0.0727(5) 0.0791(5) 0.0022(4) 0.0293(4) -0.0031(4)
O1 0.0528(11) 0.0746(13) 0.0401(10) 0.0089(9) 0.0166(8) 0.0050(9)
O2 0.0670(12) 0.0521(11) 0.0368(9) -0.0045(8) 0.0130(8) 0.0010(9)
O3 0.0510(11) 0.128(2) 0.0586(13) 0.0093(13) 0.0263(10) 0.0033(12)
N1 0.0415(12) 0.0650(15) 0.0609(14) 0.0075(12) 0.0186(10) -0.0024(11)
C1 0.0590(15) 0.0537(16) 0.0397(13) -0.0061(12) 0.0227(12) -0.0159(13)
C2 0.0654(17) 0.0418(14) 0.0507(15) -0.0010(12) 0.0243(13) -0.0059(13)
C3 0.0470(13) 0.0448(14) 0.0397(13) 0.0057(11) 0.0125(11) -0.0020(11)
C4 0.0415(12) 0.0460(14) 0.0352(12) -0.0015(11) 0.0143(10) -0.0059(11)
C5 0.0686(18) 0.0474(15) 0.0412(14) 0.0061(12) 0.0149(12) 0.0075(13)
C6 0.0674(18) 0.0684(19) 0.0325(13) 0.0077(13) 0.0094(12) 0.0002(15)
C8 0.0638(17) 0.0579(17) 0.0378(13) -0.0140(12) 0.0178(12) -0.0146(14)
C9 0.0485(15) 0.076(2) 0.0622(18) -0.0057(16) 0.0217(14) -0.0027(15)
C10 0.0508(15) 0.0707(19) 0.0467(15) 0.0065(14) 0.0125(12) 0.0106(14)
C11 0.0507(14) 0.0453(14) 0.0326(12) -0.0047(10) 0.0137(11) 0.0017(11)
C12 0.0472(14) 0.0664(18) 0.0376(13) -0.0019(13) 0.0091(11) 0.0032(13)
C13 0.0687(19) 0.0713(19) 0.0332(13) 0.0033(13) 0.0080(12) -0.0034(15)
C14 0.0488(16) 0.0638(19) 0.0692(18) 0.0037(15) 0.0181(14) -0.0001(14)
C15 0.0377(14) 0.084(2) 0.0664(19) 0.0127(17) 0.0122(13) -0.0022(14)
C16 0.0409(14) 0.077(2) 0.0529(16) 0.0204(15) 0.0164(12) 0.0038(13)
C17 0.0602(19) 0.081(2) 0.076(2) -0.0005(18) 0.0194(16) -0.0128(17)
C7 0.060(2) 0.053(2) 0.0400(17) -0.0041(15) 0.0165(15) -0.009(2)
C18 0.070(3) 0.114(4) 0.049(2) -0.023(2) 0.0237(19) -0.041(3)

loop_
_atom_type_symbol
_atom_type_description
_atom_type_scat_dispersion_real
_atom_type_scat_dispersion_imag
_atom_type_scat_source
C C 0.0033 0.0016 'International Tables Vol C Tables 4.2.6.8 and 6.1.1.4'
H H 0.0000 0.0000 'International Tables Vol C Tables 4.2.6.8 and 6.1.1.4'
N N 0.0061 0.0033 'International Tables Vol C Tables 4.2.6.8 and 6.1.1.4'
O O 0.0106 0.0060 'International Tables Vol C Tables 4.2.6.8 and 6.1.1.4'
S S 0.1246 0.1234 'International Tables Vol C Tables 4.2.6.8 and 6.1.1.4'
Cl Cl 0.1484 0.1585 'International Tables Vol C Tables 4.2.6.8 and 6.1.1.4'

loop_
_geom_angle_atom_site_label_1
_geom_angle_atom_site_label_2
_geom_angle_atom_site_label_3
_geom_angle
_geom_angle_site_symmetry_1
_geom_angle_site_symmetry_3
_geom_angle_publ_flag
N1 S1 C14 89.58(13) . . y
C16 N1 C17 124.2(2) . . y
C16 N1 S1 115.2(2) . . y
C17 N1 S1 120.61(18) . . y
C2 C1 C6 117.4(2) . . ?
C2 C1 C7B 141.1(8) . . ?
C6 C1 C7B 100.3(7) . . ?
C2 C1 C7 118.1(3) . . ?
C6 C1 C7 124.5(3) . . ?
C7B C1 C7 25.4(6) . . ?
C1 C2 C3 122.1(3) . . ?
C4 C3 C2 119.9(2) . . ?
O2 C4 C3 122.4(2) . . ?
O2 C4 C5 118.0(2) . . ?
C3 C4 C5 119.6(2) . . ?
C4 C5 C6 119.4(3) . . ?
C5 C6 C1 121.5(2) . . ?
C13 C8 C9 117.3(2) . . ?
C13 C8 C7B 137.5(5) . . ?
C9 C8 C7B 104.1(6) . . ?
C13 C8 C7 116.0(3) . . ?
C9 C8 C7 126.7(3) . . ?
C7B C8 C7 25.3(6) . . ?
C8 C9 C10 121.5(3) . . ?
C11 C10 C9 119.9(3) . . ?
C10 C11 O1 118.4(2) . . ?
C10 C11 C12 119.5(2) . . ?
O1 C11 C12 122.0(2) . . ?
C13 C12 C11 119.5(3) . . ?
C12 C13 C8 122.4(3) . . ?
C15 C14 Cl1 127.4(2) . . y
C15 C14 S1 113.5(3) . . y
Cl1 C14 S1 119.11(17) . . y
C14 C15 C16 112.6(3) . . y
O3 C16 N1 122.0(3) . . y
O3 C16 C15 128.8(3) . . y
N1 C16 C15 109.2(2) . . y
C18 C7 C1 108.5(3) . . ?
C18 C7 C8 112.3(3) . . ?
C1 C7 C8 110.6(2) . . ?
C8 C7B C1 109.2(2) . . ?
C8 C7B C18B 103.6(12) . . ?
C1 C7B C18B 109.5(13) . . ?

loop_
_geom_bond_atom_site_label_1
_geom_bond_atom_site_label_2
_geom_bond_distance
_geom_bond_site_symmetry_2
_geom_bond_publ_flag
Cl1 C14 1.708(3) . y
S1 N1 1.687(2) . y
S1 C14 1.716(3) . y
O1 C11 1.375(3) . ?
O2 C4 1.373(3) . ?
O3 C16 1.236(3) . y
N1 C16 1.363(3) . y
N1 C17 1.465(4) . y
C1 C2 1.368(4) . ?
C1 C6 1.392(4) . ?
C1 C7B 1.5504(12) . ?
C1 C7 1.531(4) . ?
C2 C3 1.377(3) . ?
C3 C4 1.377(3) . ?
C4 C5 1.382(3) . ?
C5 C6 1.385(4) . ?
C8 C13 1.377(4) . ?
C8 C9 1.382(4) . ?
C8 C7B 1.5503(11) . ?
C8 C7 1.544(4) . ?
C9 C10 1.392(4) . ?
C10 C11 1.370(4) . ?
C11 C12 1.387(4) . ?
C12 C13 1.376(4) . ?
C14 C15 1.333(4) . y
C15 C16 1.438(4) . y
C7 C18 1.532(5) . ?
C7B C18B 1.520(17) . ?

loop_
_geom_torsion_atom_site_label_1
_geom_torsion_atom_site_label_2
_geom_torsion_atom_site_label_3
_geom_torsion_atom_site_label_4
_geom_torsion
_geom_torsion_site_symmetry_1
_geom_torsion_site_symmetry_2
_geom_torsion_site_symmetry_3
_geom_torsion_site_symmetry_4
_geom_torsion_publ_flag
C14 S1 N1 C16 0.2(2) . . . . ?
C14 S1 N1 C17 177.7(2) . . . . ?
C6 C1 C2 C3 -0.3(4) . . . . ?
C7B C1 C2 C3 164.1(4) . . . . ?
C7 C1 C2 C3 178.1(2) . . . . ?
C1 C2 C3 C4 -1.0(4) . . . . ?
C2 C3 C4 O2 -178.4(2) . . . . ?
C2 C3 C4 C5 2.2(4) . . . . ?
O2 C4 C5 C6 178.5(2) . . . . ?
C3 C4 C5 C6 -2.2(4) . . . . ?
C4 C5 C6 C1 0.9(4) . . . . ?
C2 C1 C6 C5 0.4(4) . . . . ?
C7B C1 C6 C5 -169.7(3) . . . . ?
C7 C1 C6 C5 -177.9(3) . . . . ?
C13 C8 C9 C10 -0.4(4) . . . . ?
C7B C8 C9 C10 -170.4(6) . . . . ?
C7 C8 C9 C10 176.9(3) . . . . ?
C8 C9 C10 C11 0.1(5) . . . . ?
C9 C10 C11 O1 -178.4(3) . . . . ?
C9 C10 C11 C12 0.4(4) . . . . ?
C10 C11 C12 C13 -0.6(4) . . . . ?
O1 C11 C12 C13 178.1(2) . . . . ?
C11 C12 C13 C8 0.3(4) . . . . ?
C9 C8 C13 C12 0.2(4) . . . . ?
C7B C8 C13 C12 165.7(9) . . . . ?
C7 C8 C13 C12 -177.4(3) . . . . ?
N1 S1 C14 C15 -0.4(3) . . . . ?
N1 S1 C14 Cl1 179.4(2) . . . . ?
Cl1 C14 C15 C16 -179.3(2) . . . . ?
S1 C14 C15 C16 0.5(4) . . . . ?
C17 N1 C16 O3 2.2(5) . . . . ?
S1 N1 C16 O3 179.6(2) . . . . ?
C17 N1 C16 C15 -177.4(3) . . . . ?
S1 N1 C16 C15 0.0(3) . . . . ?
C14 C15 C16 O3 -179.8(3) . . . . ?
C14 C15 C16 N1 -0.3(4) . . . . ?
C2 C1 C7 C18 -108.0(4) . . . . ?
C6 C1 C7 C18 70.2(4) . . . . ?
C7B C1 C7 C18 51.1(8) . . . . ?
C2 C1 C7 C8 128.4(3) . . . . ?
C6 C1 C7 C8 -53.3(4) . . . . ?
C7B C1 C7 C8 -72.5(6) . . . . ?
C13 C8 C7 C18 159.1(4) . . . . ?
C9 C8 C7 C18 -18.3(5) . . . . ?
C7B C8 C7 C18 -48.3(8) . . . . ?
C13 C8 C7 C1 -79.5(4) . . . . ?
C9 C8 C7 C1 103.1(4) . . . . ?
C7B C8 C7 C1 73.1(6) . . . . ?
C13 C8 C7B C1 -31.8(17) . . . . ?
C9 C8 C7B C1 134.9(9) . . . . ?
C7 C8 C7B C1 -69.5(6) . . . . ?
C13 C8 C7B C18B 84.7(9) . . . . ?
C9 C8 C7B C18B -108.5(11) . . . . ?
C7 C8 C7B C18B 47.1(14) . . . . ?
C2 C1 C7B C8 100.2(9) . . . . ?
C6 C1 C7B C8 -93.9(10) . . . . ?
C7 C1 C7B C8 70.2(6) . . . . ?
C2 C1 C7B C18B -12.5(13) . . . . ?
C6 C1 C7B C18B 153.4(11) . . . . ?
C7 C1 C7B C18B -42.5(15) . . . . ?
